data_4321173
loop_
_publ_author_name
'William J. Evans'
'Michael A. Greci'
'Joseph W. Ziller'

_publ_section_title
;
 Reactivity of "Eu(OiPr)2" with Phenols: Formation of Linear Eu3, Square
 Pyramidal Eu5, Cubic Eu8, and Capped Cubic Eu9 Polymetallic Europium
 Complexes
;
_journal_name_full 'Inorganic Chemistry'
_journal_page_first 3213
_journal_page_last 3220
_journal_paper_doi 10.1021/ic9909532
_journal_volume 39
_journal_year 2000
_chemical_formula_sum 'C115 H150 Eu8 O26'
_chemical_formula_weight 3164.03
_chemical_name_systematic
; 
 ? 
;
_space_group_IT_number 205
_symmetry_cell_setting cubic
_symmetry_space_group_name_Hall '-P 2ac 2ab 3'
_symmetry_space_group_name_H-M 'P a -3'
_atom_sites_solution_hydrogens geom
_atom_sites_solution_primary direct
_atom_sites_solution_secondary difmap
_audit_creation_method SHELXTL
_cell_angle_alpha 90.00
_cell_angle_beta 90.00
_cell_angle_gamma 90.00
_cell_formula_units_Z 8
_cell_length_a 29.9377(14)
_cell_length_b 29.9377(14)
_cell_length_c 29.9377(14)
_cell_measurement_temperature 158
_cell_volume 26832(2)
_diffrn_ambient_temperature 158
_diffrn_measured_fraction_theta_full 0.999
_diffrn_measured_fraction_theta_max 0.999
_diffrn_radiation_monochromator graphite
_diffrn_radiation_type MoK\a
_diffrn_radiation_wavelength 0.71073
_diffrn_reflns_av_R_equivalents 0.0478
_diffrn_reflns_av_sigmaI/netI 0.0923
_diffrn_reflns_limit_h_max 27
_diffrn_reflns_limit_h_min 2
_diffrn_reflns_limit_k_max 19
_diffrn_reflns_limit_k_min 0
_diffrn_reflns_limit_l_max 19
_diffrn_reflns_limit_l_min 0
_diffrn_reflns_number 3688
_diffrn_reflns_theta_full 18.84
_diffrn_reflns_theta_max 18.84
_diffrn_reflns_theta_min 2.04
_exptl_absorpt_coefficient_mu 3.741
_exptl_crystal_density_diffrn 1.566
_exptl_crystal_density_method 'not measured'
_exptl_crystal_F_000 12416
_refine_diff_density_max 1.405
_refine_diff_density_min -1.091
_refine_diff_density_rms 0.175
_refine_ls_extinction_method none
_refine_ls_goodness_of_fit_ref 1.038
_refine_ls_hydrogen_treatment mixed
_refine_ls_matrix_type full
_refine_ls_number_parameters 212
_refine_ls_number_reflns 3524
_refine_ls_number_restraints 0
_refine_ls_restrained_S_all 1.038
_refine_ls_R_factor_all 0.2071
_refine_ls_R_factor_gt 0.1086
_refine_ls_shift/su_max 0.035
_refine_ls_shift/su_mean 0.002
_refine_ls_structure_factor_coef Fsqd
_refine_ls_weighting_details 'calc w=1/[\s^2^(Fo^2^)+(0.0802P)^2^+2124.6821P] where P=(Fo^2^+2Fc^2^)/3'
_refine_ls_weighting_scheme calc
_refine_ls_wR_factor_gt 0.2515
_refine_ls_wR_factor_ref 0.3037
_reflns_number_gt 1655
_reflns_number_total 3524
_reflns_threshold_expression >2sigma(I)
_cod_data_source_file ic9909532_1.cif
_cod_data_source_block mg3b
_cod_database_code 4321173

loop_
_symmetry_equiv_pos_as_xyz
'x, y, z'
'-x+1/2, -y, z+1/2'
'-x, y+1/2, -z+1/2'
'x+1/2, -y+1/2, -z'
'z, x, y'
'z+1/2, -x+1/2, -y'
'-z+1/2, -x, y+1/2'
'-z, x+1/2, -y+1/2'
'y, z, x'
'-y, z+1/2, -x+1/2'
'y+1/2, -z+1/2, -x'
'-y+1/2, -z, x+1/2'
'-x, -y, -z'
'x-1/2, y, -z-1/2'
'x, -y-1/2, z-1/2'
'-x-1/2, y-1/2, z'
'-z, -x, -y'
'-z-1/2, x-1/2, y'
'z-1/2, x, -y-1/2'
'z, -x-1/2, y-1/2'
'-y, -z, -x'
'y, -z-1/2, x-1/2'
'-y-1/2, z-1/2, x'
'y-1/2, z, -x-1/2'

loop_
_atom_site_label
_atom_site_type_symbol
_atom_site_fract_x
_atom_site_fract_y
_atom_site_fract_z
_atom_site_U_iso_or_equiv
_atom_site_adp_type
_atom_site_occupancy
_atom_site_symmetry_multiplicity
_atom_site_calc_flag
_atom_site_refinement_flags
_atom_site_disorder_assembly
_atom_site_disorder_group
Eu1 Eu 0.74110(7) 0.75890(7) 0.24110(7) 0.0631(13) Uani 1 3 d S . .
Eu2 Eu 0.73368(8) 0.75511(9) 0.36244(8) 0.0703(9) Uani 1 1 d . . .
Eu3 Eu 0.73857(10) 0.63162(9) 0.35751(8) 0.0839(11) Uani 1 1 d . . .
Eu4 Eu 0.86012(9) 0.63988(9) 0.36012(9) 0.1026(19) Uani 1 3 d S . .
O1 O 0.7987(11) 0.6956(10) 0.3752(11) 0.096(11) Uani 1 1 d . . .
O2 O 0.7269(10) 0.6967(9) 0.2965(9) 0.074(9) Uani 1 1 d . . .
O3 O 0.7009(10) 0.7977(10) 0.2989(10) 0.085(9) Uani 1 1 d . . .
O4 O 0.6984(11) 0.6894(10) 0.3977(10) 0.092(10) Uani 1 1 d . . .
O5 O 0.7926(10) 0.7953(9) 0.4023(10) 0.078(9) Uani 1 1 d . . .
O6 O 0.8059(12) 0.5959(12) 0.3932(11) 0.106(12) Uani 1 1 d . . .
O8 O 0.6764(12) 0.8009(12) 0.4060(11) 0.110(12) Uani 1 1 d . . .
O9 O 0.6943(14) 0.5725(16) 0.4073(16) 0.17(2) Uani 1 1 d . . .
O10 O 0.6863(19) 0.8137(19) 0.1863(19) 0.18(4) Uani 1 3 d S . .
O11 O 0.9077(14) 0.5923(14) 0.4077(14) 0.24(5) Uani 1 3 d S . .
C1 C 0.6627(10) 0.8195(14) 0.3004(12) 0.101(18) Uiso 1 1 d G . .
C2 C 0.6220(14) 0.8005(10) 0.3120(11) 0.082(15) Uiso 1 1 d G . .
C3 C 0.5837(10) 0.8267(15) 0.3135(12) 0.12(2) Uiso 1 1 d G . .
H3A H 0.5558 0.8137 0.3215 0.149 Uiso 1 1 calc R . .
C4 C 0.5861(14) 0.8719(14) 0.3034(14) 0.22(4) Uiso 1 1 d G . .
H4A H 0.5599 0.8899 0.3044 0.259 Uiso 1 1 calc R . .
C5 C 0.6268(19) 0.8910(10) 0.2918(14) 0.21(4) Uiso 1 1 d G . .
H5A H 0.6285 0.9219 0.2848 0.247 Uiso 1 1 calc R . .
C6 C 0.6651(13) 0.8647(15) 0.2903(12) 0.13(2) Uiso 1 1 d G . .
C7 C 0.6169(16) 0.7525(16) 0.3159(16) 0.098(17) Uiso 1 1 d . . .
H7A H 0.6462 0.7382 0.3136 0.147 Uiso 1 1 calc R . .
H7B H 0.5976 0.7416 0.2918 0.147 Uiso 1 1 calc R . .
H7C H 0.6034 0.7453 0.3448 0.147 Uiso 1 1 calc R . .
C8 C 0.7096(16) 0.8881(16) 0.2748(16) 0.104(18) Uiso 1 1 d . . .
H8A H 0.7041 0.9199 0.2697 0.156 Uiso 1 1 calc R . .
H8B H 0.7201 0.8743 0.2470 0.156 Uiso 1 1 calc R . .
H8C H 0.7325 0.8845 0.2979 0.156 Uiso 1 1 calc R . .
C9 C 0.6665(12) 0.6863(12) 0.4295(12) 0.091(16) Uiso 1 1 d G . .
C10 C 0.6726(11) 0.7038(11) 0.4720(14) 0.096(17) Uiso 1 1 d G . .
C11 C 0.6388(15) 0.7002(12) 0.5037(10) 0.14(2) Uiso 1 1 d G . .
H11A H 0.6430 0.7121 0.5328 0.174 Uiso 1 1 calc R . .
C12 C 0.5989(12) 0.6791(14) 0.4927(14) 0.16(3) Uiso 1 1 d G . .
H12A H 0.5758 0.6766 0.5144 0.194 Uiso 1 1 calc R . .
C13 C 0.5928(11) 0.6616(12) 0.4501(16) 0.15(3) Uiso 1 1 d G . .
H13A H 0.5655 0.6473 0.4427 0.183 Uiso 1 1 calc R . .
C14 C 0.6266(15) 0.6653(12) 0.4185(11) 0.12(2) Uiso 1 1 d G . .
C15 C 0.7167(16) 0.7261(17) 0.4843(17) 0.112(18) Uiso 1 1 d . . .
H15A H 0.7368 0.7256 0.4585 0.167 Uiso 1 1 calc R . .
H15B H 0.7305 0.7100 0.5092 0.167 Uiso 1 1 calc R . .
H15C H 0.7111 0.7572 0.4931 0.167 Uiso 1 1 calc R . .
C16 C 0.6187(15) 0.6445(15) 0.3685(14) 0.084(15) Uiso 1 1 d . . .
H16A H 0.5887 0.6315 0.3667 0.127 Uiso 1 1 calc R . .
H16B H 0.6410 0.6213 0.3627 0.127 Uiso 1 1 calc R . .
H16C H 0.6216 0.6683 0.3462 0.127 Uiso 1 1 calc R . .
C17 C 0.7894(12) 0.8253(12) 0.4367(14) 0.085(15) Uiso 1 1 d G . .
C18 C 0.7727(12) 0.8655(15) 0.4206(11) 0.105(18) Uiso 1 1 d G . .
C19 C 0.7672(14) 0.9015(11) 0.4494(17) 0.18(3) Uiso 1 1 d G . .
H19A H 0.7558 0.9290 0.4384 0.216 Uiso 1 1 calc R . .
C20 C 0.7785(15) 0.8974(15) 0.4942(16) 0.22(4) Uiso 1 1 d G . .
H20A H 0.7747 0.9220 0.5139 0.260 Uiso 1 1 calc R . .
C21 C 0.7952(14) 0.8572(19) 0.5103(11) 0.16(3) Uiso 1 1 d G . .
H21A H 0.8029 0.8543 0.5410 0.186 Uiso 1 1 calc R . .
C22 C 0.8007(14) 0.8211(14) 0.4816(16) 0.21(4) Uiso 1 1 d G . .
C23 C 0.754(2) 0.877(2) 0.3799(19) 0.15(2) Uiso 1 1 d . . .
H23A H 0.7461 0.9091 0.3804 0.221 Uiso 1 1 calc R . .
H23B H 0.7275 0.8594 0.3743 0.221 Uiso 1 1 calc R . .
H23C H 0.7761 0.8722 0.3560 0.221 Uiso 1 1 calc R . .
C24 C 0.822(2) 0.770(2) 0.483(2) 0.19(3) Uiso 1 1 d . . .
H24A H 0.8314 0.7629 0.5137 0.289 Uiso 1 1 calc R . .
H24B H 0.8477 0.7681 0.4631 0.289 Uiso 1 1 calc R . .
H24C H 0.7991 0.7483 0.4737 0.289 Uiso 1 1 calc R . .
C25 C 0.8026(17) 0.5671(18) 0.4279(17) 0.15(3) Uiso 1 1 d G . .
C26 C 0.7848(15) 0.5761(13) 0.470(2) 0.15(2) Uiso 1 1 d G . .
C27 C 0.7843(15) 0.543(2) 0.5024(14) 0.25(4) Uiso 1 1 d G . .
H27A H 0.7722 0.5493 0.5311 0.301 Uiso 1 1 calc R . .
C28 C 0.8016(16) 0.5010(17) 0.4931(17) 0.16(3) Uiso 1 1 d G . .
H28A H 0.8012 0.4784 0.5154 0.194 Uiso 1 1 calc R . .
C29 C 0.8193(14) 0.4919(14) 0.451(2) 0.20(3) Uiso 1 1 d G . .
H29A H 0.8311 0.4632 0.4448 0.238 Uiso 1 1 calc R . .
C30 C 0.8198(15) 0.525(2) 0.4185(14) 0.17(3) Uiso 1 1 d G . .
C31 C 0.767(3) 0.622(3) 0.476(3) 0.23(4) Uiso 1 1 d . . .
H31A H 0.7717 0.6393 0.4482 0.347 Uiso 1 1 calc R . .
H31B H 0.7837 0.6370 0.5002 0.347 Uiso 1 1 calc R . .
H31C H 0.7356 0.6212 0.4831 0.347 Uiso 1 1 calc R . .
C32 C 0.835(2) 0.512(2) 0.370(2) 0.16(3) Uiso 1 1 d . . .
H32A H 0.8464 0.4814 0.3695 0.238 Uiso 1 1 calc R . .
H32B H 0.8596 0.5324 0.3604 0.238 Uiso 1 1 calc R . .
H32C H 0.8103 0.5151 0.3491 0.238 Uiso 1 1 calc R . .
C33 C 0.643(3) 0.830(3) 0.421(3) 0.08(4) Uiso 0.65(15) 1 d P . .
C33' C 0.652(5) 0.808(5) 0.454(5) 0.08(7) Uiso 0.35(15) 1 d P . .
C34 C 0.651(2) 0.854(2) 0.458(2) 0.15(2) Uiso 1 1 d . . .
C35 C 0.602(4) 0.795(4) 0.440(4) 0.27(5) Uiso 1 1 d . . .
C36 C 0.672(5) 0.514(5) 0.428(5) 0.32(7) Uiso 1 1 d . . .
C37 C 0.670(5) 0.558(5) 0.472(5) 0.36(7) Uiso 1 1 d . . .
C38 C 0.643(4) 0.535(4) 0.419(4) 0.24(5) Uiso 1 1 d . . .

loop_
_atom_site_aniso_label
_atom_site_aniso_U_11
_atom_site_aniso_U_22
_atom_site_aniso_U_33
_atom_site_aniso_U_23
_atom_site_aniso_U_13
_atom_site_aniso_U_12
Eu1 0.0631(13) 0.0631(13) 0.0631(13) 0.0013(13) -0.0013(13) 0.0013(13)
Eu2 0.0682(17) 0.0842(19) 0.0585(16) 0.0034(14) -0.0075(13) 0.0023(15)
Eu3 0.102(2) 0.083(2) 0.0672(18) 0.0242(15) -0.0060(16) 0.0069(17)
Eu4 0.1026(19) 0.1026(19) 0.1026(19) 0.0260(17) -0.0260(17) 0.0260(17)
O1 0.10(2) 0.07(2) 0.11(3) 0.03(2) -0.03(2) 0.01(2)
O2 0.11(2) 0.048(17) 0.063(19) -0.017(16) 0.004(18) 0.013(18)
O3 0.07(2) 0.09(2) 0.09(2) 0.021(19) -0.004(18) 0.054(19)
O4 0.10(3) 0.10(3) 0.08(2) 0.027(19) 0.03(2) -0.01(2)
O5 0.10(2) 0.06(2) 0.08(2) -0.012(17) -0.025(18) 0.002(18)
O6 0.12(3) 0.12(3) 0.08(2) 0.05(2) 0.01(2) -0.01(2)
O8 0.13(3) 0.11(3) 0.09(3) 0.01(2) 0.00(2) 0.03(3)
O9 0.15(4) 0.17(4) 0.20(5) 0.06(4) 0.07(4) -0.04(3)
O10 0.18(4) 0.18(4) 0.18(4) -0.09(5) 0.09(5) -0.09(5)
O11 0.24(5) 0.24(5) 0.24(5) 0.08(4) -0.08(4) 0.08(4)

loop_
_atom_type_symbol
_atom_type_description
_atom_type_scat_dispersion_real
_atom_type_scat_dispersion_imag
_atom_type_scat_source
C C 0.0033 0.0016 'International Tables Vol C Tables 4.2.6.8 and 6.1.1.4'
H H 0.0000 0.0000 'International Tables Vol C Tables 4.2.6.8 and 6.1.1.4'
O O 0.0106 0.0060 'International Tables Vol C Tables 4.2.6.8 and 6.1.1.4'
Eu Eu -0.1578 3.6682 'International Tables Vol C Tables 4.2.6.8 and 6.1.1.4'

loop_
_geom_angle_atom_site_label_1
_geom_angle_atom_site_label_2
_geom_angle_atom_site_label_3
_geom_angle
_geom_angle_site_symmetry_1
_geom_angle_site_symmetry_3
_geom_angle_publ_flag
O3 Eu1 O3 117.7(3) 12_664 . ?
O3 Eu1 O3 117.7(3) 12_664 6_566 ?
O3 Eu1 O3 117.7(3) . 6_566 ?
O3 Eu1 O2 143.6(9) 12_664 6_566 ?
O3 Eu1 O2 73.6(9) . 6_566 ?
O3 Eu1 O2 78.4(9) 6_566 6_566 ?
O3 Eu1 O2 73.6(9) 12_664 . ?
O3 Eu1 O2 78.4(9) . . ?
O3 Eu1 O2 143.6(9) 6_566 . ?
O2 Eu1 O2 75.6(10) 6_566 . ?
O3 Eu1 O2 78.4(9) 12_664 12_664 ?
O3 Eu1 O2 143.6(9) . 12_664 ?
O3 Eu1 O2 73.6(9) 6_566 12_664 ?
O2 Eu1 O2 75.6(10) 6_566 12_664 ?
O2 Eu1 O2 75.6(10) . 12_664 ?
O3 Eu1 O10 81.3(6) 12_664 . ?
O3 Eu1 O10 81.3(6) . . ?
O3 Eu1 O10 81.3(6) 6_566 . ?
O2 Eu1 O10 135.0(7) 6_566 . ?
O2 Eu1 O10 135.0(7) . . ?
O2 Eu1 O10 135.0(7) 12_664 . ?
O3 Eu1 Eu2 42.8(6) 12_664 12_664 ?
O3 Eu1 Eu2 122.7(8) . 12_664 ?
O3 Eu1 Eu2 116.6(8) 6_566 12_664 ?
O2 Eu1 Eu2 101.0(7) 6_566 12_664 ?
O2 Eu1 Eu2 46.4(6) . 12_664 ?
O2 Eu1 Eu2 46.6(6) 12_664 12_664 ?
O10 Eu1 Eu2 123.97(7) . 12_664 ?
O3 Eu1 Eu2 116.6(8) 12_664 . ?
O3 Eu1 Eu2 42.8(6) . . ?
O3 Eu1 Eu2 122.7(8) 6_566 . ?
O2 Eu1 Eu2 46.4(6) 6_566 . ?
O2 Eu1 Eu2 46.6(6) . . ?
O2 Eu1 Eu2 101.0(7) 12_664 . ?
O10 Eu1 Eu2 123.97(7) . . ?
Eu2 Eu1 Eu2 91.81(9) 12_664 . ?
O3 Eu1 Eu2 122.7(8) 12_664 6_566 ?
O3 Eu1 Eu2 116.6(8) . 6_566 ?
O3 Eu1 Eu2 42.8(6) 6_566 6_566 ?
O2 Eu1 Eu2 46.6(6) 6_566 6_566 ?
O2 Eu1 Eu2 101.0(7) . 6_566 ?
O2 Eu1 Eu2 46.4(6) 12_664 6_566 ?
O10 Eu1 Eu2 123.97(7) . 6_566 ?
Eu2 Eu1 Eu2 91.81(9) 12_664 6_566 ?
Eu2 Eu1 Eu2 91.81(9) . 6_566 ?
O5 Eu2 O4 119.4(10) . . ?
O5 Eu2 O3 113.9(11) . . ?
O4 Eu2 O3 124.4(11) . . ?
O5 Eu2 O8 88.3(11) . . ?
O4 Eu2 O8 85.5(11) . . ?
O3 Eu2 O8 81.4(10) . . ?
O5 Eu2 O2 73.3(9) . 6_566 ?
O4 Eu2 O2 138.9(10) . 6_566 ?
O3 Eu2 O2 70.4(9) . 6_566 ?
O8 Eu2 O2 135.4(10) . 6_566 ?
O5 Eu2 O2 138.1(10) . . ?
O4 Eu2 O2 76.1(10) . . ?
O3 Eu2 O2 74.8(9) . . ?
O8 Eu2 O2 133.2(11) . . ?
O2 Eu2 O2 71.8(13) 6_566 . ?
O5 Eu2 O1 74.5(9) . . ?
O4 Eu2 O1 73.7(10) . . ?
O3 Eu2 O1 137.6(10) . . ?
O8 Eu2 O1 140.9(10) . . ?
O2 Eu2 O1 73.3(9) 6_566 . ?
O2 Eu2 O1 73.8(9) . . ?
O5 Eu2 Eu1 115.3(7) . . ?
O4 Eu2 Eu1 118.5(7) . . ?
O3 Eu2 Eu1 41.1(7) . . ?
O8 Eu2 Eu1 122.3(8) . . ?
O2 Eu2 Eu1 44.0(6) 6_566 . ?
O2 Eu2 Eu1 44.0(6) . . ?
O1 Eu2 Eu1 96.8(7) . . ?
O5 Eu2 Eu3 118.8(7) . . ?
O4 Eu2 Eu3 40.4(7) . . ?
O3 Eu2 Eu3 119.7(7) . . ?
O8 Eu2 Eu3 125.7(8) . . ?
O2 Eu2 Eu3 98.5(7) 6_566 . ?
O2 Eu2 Eu3 46.6(6) . . ?
O1 Eu2 Eu3 46.3(7) . . ?
Eu1 Eu2 Eu3 89.37(8) . . ?
O5 Eu2 Eu3 39.8(7) . 6_566 ?
O4 Eu2 Eu3 116.5(8) . 6_566 ?
O3 Eu2 Eu3 113.8(7) . 6_566 ?
O8 Eu2 Eu3 128.2(9) . 6_566 ?
O2 Eu2 Eu3 46.4(6) 6_566 6_566 ?
O2 Eu2 Eu3 98.4(6) . 6_566 ?
O1 Eu2 Eu3 45.5(7) . 6_566 ?
Eu1 Eu2 Eu3 89.16(8) . 6_566 ?
Eu3 Eu2 Eu3 90.76(11) . 6_566 ?
O5 Eu3 O4 119.4(11) 12_664 . ?
O5 Eu3 O6 119.9(11) 12_664 . ?
O4 Eu3 O6 119.3(11) . . ?
O5 Eu3 O1 75.3(9) 12_664 12_664 ?
O4 Eu3 O1 138.8(10) . 12_664 ?
O6 Eu3 O1 69.8(9) . 12_664 ?
O5 Eu3 O9 87.8(13) 12_664 . ?
O4 Eu3 O9 87.1(13) . . ?
O6 Eu3 O9 83.1(13) . . ?
O1 Eu3 O9 133.7(13) 12_664 . ?
O5 Eu3 O1 137.8(10) 12_664 . ?
O4 Eu3 O1 74.0(10) . . ?
O6 Eu3 O1 71.5(10) . . ?
O1 Eu3 O1 71.7(15) 12_664 . ?
O9 Eu3 O1 134.2(13) . . ?
O5 Eu3 O2 72.8(9) 12_664 . ?
O4 Eu3 O2 75.9(9) . . ?
O6 Eu3 O2 134.2(10) . . ?
O1 Eu3 O2 72.6(8) 12_664 . ?
O9 Eu3 O2 142.6(12) . . ?
O1 Eu3 O2 72.8(9) . . ?
O5 Eu3 Eu4 117.7(7) 12_664 . ?
O4 Eu3 Eu4 115.8(8) . . ?
O6 Eu3 Eu4 38.9(7) . . ?
O1 Eu3 Eu4 43.8(7) 12_664 . ?
O9 Eu3 Eu4 121.9(10) . . ?
O1 Eu3 Eu4 43.7(7) . . ?
O2 Eu3 Eu4 95.4(7) . . ?
O5 Eu3 Eu2 115.8(7) 12_664 . ?
O4 Eu3 Eu2 41.3(7) . . ?
O6 Eu3 Eu2 116.0(8) . . ?
O1 Eu3 Eu2 97.6(7) 12_664 . ?
O9 Eu3 Eu2 128.3(11) . . ?
O1 Eu3 Eu2 46.0(6) . . ?
O2 Eu3 Eu2 45.6(5) . . ?
Eu4 Eu3 Eu2 88.34(9) . . ?
O5 Eu3 Eu2 40.4(6) 12_664 12_664 ?
O4 Eu3 Eu2 119.1(7) . 12_664 ?
O6 Eu3 Eu2 113.7(8) . 12_664 ?
O1 Eu3 Eu2 45.8(6) 12_664 12_664 ?
O9 Eu3 Eu2 127.9(11) . 12_664 ?
O1 Eu3 Eu2 97.4(7) . 12_664 ?
O2 Eu3 Eu2 45.2(5) . 12_664 ?
Eu4 Eu3 Eu2 88.13(9) . 12_664 ?
Eu2 Eu3 Eu2 89.66(9) . 12_664 ?
O6 Eu4 O6 117.2(5) 6_566 . ?
O6 Eu4 O6 117.2(5) 6_566 12_664 ?
O6 Eu4 O6 117.2(5) . 12_664 ?
O6 Eu4 O11 80.2(8) 6_566 . ?
O6 Eu4 O11 80.2(8) . . ?
O6 Eu4 O11 80.2(8) 12_664 . ?
O6 Eu4 O1 75.3(11) 6_566 . ?
O6 Eu4 O1 77.7(11) . . ?
O6 Eu4 O1 145.4(11) 12_664 . ?
O11 Eu4 O1 134.4(7) . . ?
O6 Eu4 O1 145.4(11) 6_566 12_664 ?
O6 Eu4 O1 75.3(11) . 12_664 ?
O6 Eu4 O1 77.7(11) 12_664 12_664 ?
O11 Eu4 O1 134.4(7) . 12_664 ?
O1 Eu4 O1 76.5(11) . 12_664 ?
O6 Eu4 O1 77.7(11) 6_566 6_566 ?
O6 Eu4 O1 145.4(11) . 6_566 ?
O6 Eu4 O1 75.3(11) 12_664 6_566 ?
O11 Eu4 O1 134.4(7) . 6_566 ?
O1 Eu4 O1 76.5(11) . 6_566 ?
O1 Eu4 O1 76.5(11) 12_664 6_566 ?
O6 Eu4 Eu3 43.1(8) 6_566 6_566 ?
O6 Eu4 Eu3 121.6(9) . 6_566 ?
O6 Eu4 Eu3 119.1(8) 12_664 6_566 ?
O11 Eu4 Eu3 123.31(7) . 6_566 ?
O1 Eu4 Eu3 46.6(7) . 6_566 ?
O1 Eu4 Eu3 102.3(7) 12_664 6_566 ?
O1 Eu4 Eu3 47.3(7) 6_566 6_566 ?
O6 Eu4 Eu3 119.1(8) 6_566 . ?
O6 Eu4 Eu3 43.1(8) . . ?
O6 Eu4 Eu3 121.6(9) 12_664 . ?
O11 Eu4 Eu3 123.31(7) . . ?
O1 Eu4 Eu3 47.3(7) . . ?
O1 Eu4 Eu3 46.6(7) 12_664 . ?
O1 Eu4 Eu3 102.3(7) 6_566 . ?
Eu3 Eu4 Eu3 92.73(10) 6_566 . ?
O6 Eu4 Eu3 121.6(9) 6_566 12_664 ?
O6 Eu4 Eu3 119.1(8) . 12_664 ?
O6 Eu4 Eu3 43.1(8) 12_664 12_664 ?
O11 Eu4 Eu3 123.31(7) . 12_664 ?
O1 Eu4 Eu3 102.3(7) . 12_664 ?
O1 Eu4 Eu3 47.3(7) 12_664 12_664 ?
O1 Eu4 Eu3 46.6(7) 6_566 12_664 ?
Eu3 Eu4 Eu3 92.73(10) 6_566 12_664 ?
Eu3 Eu4 Eu3 92.73(10) . 12_664 ?
Eu4 O1 Eu3 89.6(10) . 6_566 ?
Eu4 O1 Eu2 161.5(14) . . ?
Eu3 O1 Eu2 88.7(9) 6_566 . ?
Eu4 O1 Eu3 89.0(10) . . ?
Eu3 O1 Eu3 164.2(14) 6_566 . ?
Eu2 O1 Eu3 87.7(9) . . ?
Eu1 O2 Eu2 89.6(9) . 12_664 ?
Eu1 O2 Eu2 89.4(8) . . ?
Eu2 O2 Eu2 163.8(13) 12_664 . ?
Eu1 O2 Eu3 162.9(13) . . ?
Eu2 O2 Eu3 88.4(8) 12_664 . ?
Eu2 O2 Eu3 87.8(8) . . ?
C1 O3 Eu1 134(2) . . ?
C1 O3 Eu2 125(3) . . ?
Eu1 O3 Eu2 96.1(9) . . ?
C9 O4 Eu3 131(2) . . ?
C9 O4 Eu2 131(3) . . ?
Eu3 O4 Eu2 98.3(10) . . ?
C17 O5 Eu3 130(2) . 6_566 ?
C17 O5 Eu2 130(2) . . ?
Eu3 O5 Eu2 99.7(10) 6_566 . ?
C25 O6 Eu4 138(3) . . ?
C25 O6 Eu3 122(3) . . ?
Eu4 O6 Eu3 98.0(11) . . ?
C33 O8 C33' 47(5) . . ?
C33 O8 Eu2 168(4) . . ?
C33' O8 Eu2 146(6) . . ?
C38 O9 Eu3 152(4) . . ?
O3 C1 C2 124(4) . . ?
O3 C1 C6 115(4) . . ?
C2 C1 C6 120.0 . . ?
C1 C2 C3 120.0 . . ?
C1 C2 C7 121(4) . . ?
C3 C2 C7 118(4) . . ?
C2 C3 C4 120.0 . . ?
C5 C4 C3 120.0 . . ?
C4 C5 C6 120.0 . . ?
C5 C6 C1 120.0 . . ?
C5 C6 C8 117(4) . . ?
C1 C6 C8 123(4) . . ?
O4 C9 C10 122(4) . . ?
O4 C9 C14 118(4) . . ?
C10 C9 C14 120.0 . . ?
C9 C10 C11 120.0 . . ?
C9 C10 C15 120(4) . . ?
C11 C10 C15 120(4) . . ?
C12 C11 C10 120.0 . . ?
C11 C12 C13 120.0 . . ?
C12 C13 C14 120.0 . . ?
C13 C14 C9 120.0 . . ?
C13 C14 C16 119(3) . . ?
C9 C14 C16 121(3) . . ?
C18 C17 C22 120.0 . . ?
C18 C17 O5 109(4) . . ?
C22 C17 O5 131(4) . . ?
C19 C18 C17 120.0 . . ?
C19 C18 C23 107(4) . . ?
C17 C18 C23 132(4) . . ?
C18 C19 C20 120.0 . . ?
C19 C20 C21 120.0 . . ?
C22 C21 C20 120.0 . . ?
C21 C22 C17 120.0 . . ?
C21 C22 C24 138(4) . . ?
C17 C22 C24 102(4) . . ?
O6 C25 C26 127(5) . . ?
O6 C25 C30 113(5) . . ?
C26 C25 C30 120.0 . . ?
C25 C26 C27 120.0 . . ?
C25 C26 C31 115(6) . . ?
C27 C26 C31 125(6) . . ?
C28 C27 C26 120.0 . . ?
C27 C28 C29 120.0 . . ?
C30 C29 C28 120.0 . . ?
C29 C30 C25 120.0 . . ?
C29 C30 C32 119(5) . . ?
C25 C30 C32 121(5) . . ?
C33' C33 C34 64(7) . . ?
C33' C33 O8 77(8) . . ?
C34 C33 O8 117(7) . . ?
C33' C33 C35 64(8) . . ?
C34 C33 C35 101(7) . . ?
O8 C33 C35 104(6) . . ?
C33 C33' C34 62(8) . . ?
C33 C33' C35 73(9) . . ?
C34 C33' C35 106(10) . . ?
C33 C33' O8 57(7) . . ?
C34 C33' O8 102(10) . . ?
C35 C33' O8 98(9) . . ?
C33 C34 C33' 54(7) . . ?
C33' C35 C33 43(6) . . ?
C38 C36 C37 75(10) . . ?
C38 C37 C36 35(6) . . ?
C36 C38 C37 70(10) . . ?
C36 C38 O9 75(10) . . ?
C37 C38 O9 66(5) . . ?

loop_
_geom_bond_atom_site_label_1
_geom_bond_atom_site_label_2
_geom_bond_distance
_geom_bond_site_symmetry_2
_geom_bond_publ_flag
Eu1 O3 2.41(3) 12_664 ?
Eu1 O3 2.41(3) . ?
Eu1 O3 2.41(3) 6_566 ?
Eu1 O2 2.53(3) 6_566 ?
Eu1 O2 2.53(3) . ?
Eu1 O2 2.53(3) 12_664 ?
Eu1 O10 2.84(10) . ?
Eu1 Eu2 3.641(3) 12_664 ?
Eu1 Eu2 3.641(3) . ?
Eu1 Eu2 3.641(3) 6_566 ?
Eu2 O5 2.45(3) . ?
Eu2 O4 2.47(3) . ?
Eu2 O3 2.49(3) . ?
Eu2 O8 2.55(4) . ?
Eu2 O2 2.64(2) 6_566 ?
Eu2 O2 2.65(3) . ?
Eu2 O1 2.67(3) . ?
Eu2 Eu3 3.703(4) . ?
Eu2 Eu3 3.716(3) 6_566 ?
Eu3 O5 2.42(3) 12_664 ?
Eu3 O4 2.43(3) . ?
Eu3 O6 2.52(3) . ?
Eu3 O1 2.65(3) 12_664 ?
Eu3 O9 2.67(4) . ?
Eu3 O1 2.68(3) . ?
Eu3 O2 2.69(3) . ?
Eu3 Eu4 3.648(4) . ?
Eu3 Eu2 3.716(3) 12_664 ?
Eu4 O6 2.31(3) 6_566 ?
Eu4 O6 2.31(3) . ?
Eu4 O6 2.31(3) 12_664 ?
Eu4 O11 2.47(8) . ?
Eu4 O1 2.52(3) . ?
Eu4 O1 2.52(3) 12_664 ?
Eu4 O1 2.52(3) 6_566 ?
Eu4 Eu3 3.648(4) 6_566 ?
Eu4 Eu3 3.648(4) 12_664 ?
O1 Eu3 2.65(3) 6_566 ?
O2 Eu2 2.64(2) 12_664 ?
O3 C1 1.32(4) . ?
O4 C9 1.35(4) . ?
O5 C17 1.37(4) . ?
O5 Eu3 2.42(3) 6_566 ?
O6 C25 1.36(4) . ?
O8 C33 1.41(8) . ?
O8 C33' 1.65(15) . ?
O9 C38 1.93(11) . ?
C1 C2 1.3900 . ?
C1 C6 1.3900 . ?
C2 C3 1.3900 . ?
C2 C7 1.45(5) . ?
C3 C4 1.3900 . ?
C4 C5 1.3900 . ?
C5 C6 1.3900 . ?
C6 C8 1.57(5) . ?
C9 C10 1.3900 . ?
C9 C14 1.3900 . ?
C10 C11 1.3900 . ?
C10 C15 1.52(5) . ?
C11 C12 1.3900 . ?
C12 C13 1.3900 . ?
C13 C14 1.3900 . ?
C14 C16 1.64(5) . ?
C17 C18 1.3900 . ?
C17 C22 1.3900 . ?
C18 C19 1.3900 . ?
C18 C23 1.39(6) . ?
C19 C20 1.3900 . ?
C20 C21 1.3900 . ?
C21 C22 1.3900 . ?
C22 C24 1.66(7) . ?
C25 C26 1.3900 . ?
C25 C30 1.3900 . ?
C26 C27 1.3900 . ?
C26 C31 1.49(8) . ?
C27 C28 1.3900 . ?
C28 C29 1.3900 . ?
C29 C30 1.3900 . ?
C30 C32 1.58(6) . ?
C33 C33' 1.23(14) . ?
C33 C34 1.35(9) . ?
C33 C35 1.72(12) . ?
C33' C34 1.37(14) . ?
C33' C35 1.61(16) . ?
C36 C38 1.11(16) . ?
C36 C37 1.85(17) . ?
C37 C38 1.90(16) . ?
